data_2227920
loop_
_publ_author_name
'Ziaulla, Mohamed'
'Banu, Afshan'
'Begum, Noor Shahina'
'Panchamukhi, Shridhar I.'
'Khazi, I. M.'

_publ_section_title
;
 2-Amino-7-oxo-4,5,6,7-tetrahydro-1-benzothiophene-3-carbonitrile
;
_journal_coeditor_code PV2326
_journal_issue 10
_journal_name_full 'Acta Crystallographica Section E'
_journal_page_first o2616
_journal_page_last o2617
_journal_paper_doi 10.1107/S160053681003730X
_journal_volume 66
_journal_year 2010
_chemical_formula_iupac 'C9 H8 N2 O S'
_chemical_formula_moiety 'C9 H8 N2 O S'
_chemical_formula_sum 'C9 H8 N2 O S'
_chemical_formula_weight 192.24
_chemical_name_systematic
;
2-Amino-7-oxo-4,5,6,7-tetrahydro-1-benzothiophene-3-carbonitrile
;
_space_group_IT_number 14
_symmetry_cell_setting monoclinic
_symmetry_space_group_name_Hall '-P 2yn'
_symmetry_space_group_name_H-M 'P 1 21/n 1'
_atom_sites_solution_hydrogens geom
_atom_sites_solution_primary direct
_atom_sites_solution_secondary difmap
_cell_angle_alpha 90
_cell_angle_beta 94.1510(10)
_cell_angle_gamma 90
_cell_formula_units_Z 4
_cell_length_a 7.2986(3)
_cell_length_b 8.7555(3)
_cell_length_c 14.7307(6)
_cell_measurement_reflns_used 2058
_cell_measurement_temperature 296(2)
_cell_measurement_theta_max 27.00
_cell_measurement_theta_min 2.71
_cell_volume 938.86(6)
_computing_cell_refinement 'SMART (Bruker, 1998)'
_computing_data_collection 'SMART (Bruker, 1998)'
_computing_data_reduction 'SAINT-Plus (Bruker, 1998)'
_computing_molecular_graphics
;
ORTEP-3 (Farrugia, 1997) and CAMERON (Watkin <i>et al.</i>,
1996)
;
_computing_publication_material 'WinGX (Farrugia, 1999)'
_computing_structure_refinement 'SHELXL97 (Sheldrick, 2008)'
_computing_structure_solution 'SHELXS97 (Sheldrick, 2008)'
_diffrn_ambient_temperature 296(2)
_diffrn_measured_fraction_theta_full 1.000
_diffrn_measured_fraction_theta_max 1.000
_diffrn_measurement_device_type 'Bruker SMART APEX CCD'
_diffrn_measurement_method \w
_diffrn_radiation_monochromator graphite
_diffrn_radiation_source 'Enhance (Mo) X-ray Source'
_diffrn_radiation_type MoK\a
_diffrn_radiation_wavelength 0.71073
_diffrn_reflns_av_R_equivalents 0.0200
_diffrn_reflns_av_sigmaI/netI 0.0210
_diffrn_reflns_limit_h_max 5
_diffrn_reflns_limit_h_min -9
_diffrn_reflns_limit_k_max 10
_diffrn_reflns_limit_k_min -11
_diffrn_reflns_limit_l_max 18
_diffrn_reflns_limit_l_min -18
_diffrn_reflns_number 6202
_diffrn_reflns_theta_full 27.00
_diffrn_reflns_theta_max 27.00
_diffrn_reflns_theta_min 2.71
_exptl_absorpt_coefficient_mu 0.303
_exptl_absorpt_correction_T_max 0.9474
_exptl_absorpt_correction_T_min 0.9418
_exptl_absorpt_correction_type multi-scan
_exptl_absorpt_process_details '(SADABS; Bruker, 1998)'
_exptl_crystal_colour yellow
_exptl_crystal_density_diffrn 1.360
_exptl_crystal_density_method 'not measured'
_exptl_crystal_description block
_exptl_crystal_F_000 400
_exptl_crystal_size_max 0.20
_exptl_crystal_size_mid 0.18
_exptl_crystal_size_min 0.18
_refine_diff_density_max 0.696
_refine_diff_density_min -0.336
_refine_ls_extinction_method none
_refine_ls_goodness_of_fit_ref 1.018
_refine_ls_hydrogen_treatment constr
_refine_ls_matrix_type full
_refine_ls_number_parameters 118
_refine_ls_number_reflns 2058
_refine_ls_number_restraints 0
_refine_ls_restrained_S_all 1.018
_refine_ls_R_factor_all 0.0538
_refine_ls_R_factor_gt 0.0427
_refine_ls_shift/su_max 0.000
_refine_ls_shift/su_mean 0.000
_refine_ls_structure_factor_coef Fsqd
_refine_ls_weighting_details 'calc w = 1/[\s^2^(Fo^2^)+(0.0675P)^2^+0.4470P] where P=(Fo^2^+2Fc^2^)/3'
_refine_ls_weighting_scheme calc
_refine_ls_wR_factor_gt 0.1189
_refine_ls_wR_factor_ref 0.1256
_reflns_number_gt 1671
_reflns_number_total 2058
_reflns_threshold_expression I>2\s(I)
_cod_data_source_file pv2326.cif
_cod_data_source_block I
_cod_original_cell_volume 938.87(6)
_cod_original_sg_symbol_H-M 'P 21/n'
_cod_database_code 2227920
_cod_database_fobs_code 2227920

loop_
_symmetry_equiv_pos_site_id
_symmetry_equiv_pos_as_xyz
1 x,y,z
2 1/2-x,1/2+y,1/2-z
3 -x,-y,-z
4 1/2+x,1/2-y,1/2+z

loop_
_atom_site_type_symbol
_atom_site_label
_atom_site_fract_x
_atom_site_fract_y
_atom_site_fract_z
_atom_site_U_iso_or_equiv
_atom_site_adp_type
_atom_site_calc_flag
_atom_site_refinement_flags
_atom_site_occupancy
_atom_site_disorder_assembly
_atom_site_disorder_group
C C1 -0.0414(3) 1.0457(2) 0.33340(13) 0.0378(4) Uani d . 1 . .
C C2 0.1087(3) 0.7962(2) 0.37011(13) 0.0386(4) Uani d . 1 . .
C C3 -0.0580(3) 0.8166(2) 0.41027(13) 0.0391(4) Uani d . 1 . .
C C4 -0.3211(3) 1.0145(3) 0.42024(14) 0.0430(5) Uani d . 1 . .
H H4A -0.3036 1.0483 0.4830 0.052 Uiso calc R 1 . .
H H4B -0.4087 0.9310 0.4176 0.052 Uiso calc R 1 . .
C C5 -0.3979(3) 1.1460(3) 0.3610(2) 0.0664(7) Uani d . 1 . .
H H5A -0.4533 1.1044 0.3045 0.080 Uiso calc R 1 . .
H H5B -0.4942 1.1960 0.3921 0.080 Uiso calc R 1 . .
C C6 -0.2579(3) 1.2634(3) 0.33910(19) 0.0588(6) Uani d . 1 . .
H H6A -0.2179 1.3181 0.3943 0.071 Uiso calc R 1 . .
H H6B -0.3147 1.3366 0.2964 0.071 Uiso calc R 1 . .
C C7 -0.0921(3) 1.1943(2) 0.29875(14) 0.0444(5) Uani d . 1 . .
C C8 -0.1417(3) 0.9590(2) 0.38916(13) 0.0371(4) Uani d . 1 . .
C C9 -0.1327(3) 0.7027(3) 0.46592(16) 0.0494(5) Uani d . 1 . .
N N1 0.2242(3) 0.6773(2) 0.37766(13) 0.0539(5) Uani d . 1 . .
H H1A 0.1994 0.6002 0.4108 0.065 Uiso calc R 1 . .
H H1B 0.3233 0.6781 0.3494 0.065 Uiso calc R 1 . .
N N2 -0.1907(3) 0.6114(3) 0.51076(18) 0.0781(7) Uani d . 1 . .
O O1 -0.0078(2) 1.2613(2) 0.24138(12) 0.0622(5) Uani d . 1 . .
S S1 0.15957(6) 0.95344(6) 0.30522(3) 0.04133(19) Uani d . 1 . .

loop_
_atom_site_aniso_label
_atom_site_aniso_U_11
_atom_site_aniso_U_22
_atom_site_aniso_U_33
_atom_site_aniso_U_12
_atom_site_aniso_U_13
_atom_site_aniso_U_23
C1 0.0312(9) 0.0402(10) 0.0431(10) -0.0005(8) 0.0107(8) 0.0018(8)
C2 0.0401(10) 0.0374(10) 0.0395(10) -0.0024(8) 0.0107(8) 0.0004(8)
C3 0.0396(10) 0.0402(10) 0.0391(10) -0.0035(8) 0.0126(8) 0.0025(8)
C4 0.0363(10) 0.0507(12) 0.0437(10) -0.0021(9) 0.0147(8) -0.0008(9)
C5 0.0440(12) 0.0647(16) 0.0931(19) 0.0074(12) 0.0246(12) 0.0112(14)
C6 0.0500(13) 0.0545(13) 0.0741(16) 0.0128(11) 0.0200(12) 0.0146(12)
C7 0.0387(10) 0.0458(12) 0.0499(11) 0.0007(9) 0.0107(9) 0.0069(9)
C8 0.0340(9) 0.0421(11) 0.0359(9) -0.0037(8) 0.0080(7) -0.0024(8)
C9 0.0490(12) 0.0433(12) 0.0585(13) 0.0020(9) 0.0211(10) 0.0079(10)
N1 0.0563(11) 0.0431(10) 0.0659(12) 0.0097(8) 0.0285(9) 0.0104(9)
N2 0.0778(16) 0.0632(14) 0.0985(18) 0.0055(13) 0.0416(14) 0.0298(14)
O1 0.0572(10) 0.0555(10) 0.0773(11) 0.0072(8) 0.0295(8) 0.0249(8)
S1 0.0344(3) 0.0419(3) 0.0496(3) -0.0004(2) 0.0160(2) 0.0072(2)

loop_
_atom_type_symbol
_atom_type_description
_atom_type_scat_dispersion_real
_atom_type_scat_dispersion_imag
_atom_type_scat_source
S S 0.1246 0.1234 'International Tables Vol C Tables 4.2.6.8 and 6.1.1.4'
O O 0.0106 0.0060 'International Tables Vol C Tables 4.2.6.8 and 6.1.1.4'
N N 0.0061 0.0033 'International Tables Vol C Tables 4.2.6.8 and 6.1.1.4'
H H 0.0000 0.0000 'International Tables Vol C Tables 4.2.6.8 and 6.1.1.4'
C C 0.0033 0.0016 'International Tables Vol C Tables 4.2.6.8 and 6.1.1.4'

loop_
_geom_angle_atom_site_label_1
_geom_angle_atom_site_label_2
_geom_angle_atom_site_label_3
_geom_angle_site_symmetry_1
_geom_angle_site_symmetry_3
_geom_angle
_geom_angle_publ_flag
C8 C1 C7 . . 125.45(18) ?
C8 C1 S1 . . 112.37(15) ?
C7 C1 S1 . . 122.18(15) ?
N1 C2 C3 . . 128.63(18) ?
N1 C2 S1 . . 120.34(15) ?
C3 C2 S1 . . 111.02(15) ?
C2 C3 C8 . . 113.20(17) ?
C2 C3 C9 . . 122.26(19) ?
C8 C3 C9 . . 124.54(18) ?
C8 C4 C5 . . 111.26(17) ?
C8 C4 H4A . . 109.4 ?
C5 C4 H4A . . 109.4 ?
C8 C4 H4B . . 109.4 ?
C5 C4 H4B . . 109.4 ?
H4A C4 H4B . . 108.0 ?
C6 C5 C4 . . 114.3(2) ?
C6 C5 H5A . . 108.7 ?
C4 C5 H5A . . 108.7 ?
C6 C5 H5B . . 108.7 ?
C4 C5 H5B . . 108.7 ?
H5A C5 H5B . . 107.6 ?
C5 C6 C7 . . 112.8(2) ?
C5 C6 H6A . . 109.0 ?
C7 C6 H6A . . 109.0 ?
C5 C6 H6B . . 109.0 ?
C7 C6 H6B . . 109.0 ?
H6A C6 H6B . . 107.8 ?
O1 C7 C1 . . 123.17(19) ?
O1 C7 C6 . . 122.3(2) ?
C1 C7 C6 . . 114.57(18) ?
C1 C8 C3 . . 112.31(17) ?
C1 C8 C4 . . 121.39(19) ?
C3 C8 C4 . . 126.28(17) ?
N2 C9 C3 . . 179.3(3) ?
C2 N1 H1A . . 120.0 ?
C2 N1 H1B . . 120.0 ?
H1A N1 H1B . . 120.0 ?
C2 S1 C1 . . 91.10(9) ?

loop_
_geom_bond_atom_site_label_1
_geom_bond_atom_site_label_2
_geom_bond_site_symmetry_2
_geom_bond_distance
_geom_bond_publ_flag
C1 C8 . 1.368(3) ?
C1 C7 . 1.437(3) ?
C1 S1 . 1.7504(19) ?
C2 N1 . 1.339(3) ?
C2 C3 . 1.402(3) ?
C2 S1 . 1.732(2) ?
C3 C8 . 1.414(3) ?
C3 C9 . 1.424(3) ?
C4 C8 . 1.499(3) ?
C4 C5 . 1.526(3) ?
C4 H4A . 0.9700 ?
C4 H4B . 0.9700 ?
C5 C6 . 1.501(3) ?
C5 H5A . 0.9700 ?
C5 H5B . 0.9700 ?
C6 C7 . 1.512(3) ?
C6 H6A . 0.9700 ?
C6 H6B . 0.9700 ?
C7 O1 . 1.230(2) ?
C9 N2 . 1.138(3) ?
N1 H1A . 0.8600 ?
N1 H1B . 0.8600 ?

loop_
_geom_hbond_atom_site_label_D
_geom_hbond_atom_site_label_H
_geom_hbond_atom_site_label_A
_geom_hbond_site_symmetry_A
_geom_hbond_distance_DH
_geom_hbond_distance_HA
_geom_hbond_distance_DA
_geom_hbond_angle_DHA
N1 H1A N2 3_566 0.86 2.19 3.038(3) 169
N1 H1B O1 2_545 0.86 2.10 2.903(3) 156
N1 H1B S1 2_545 0.86 3.02 3.482(2) 116

loop_
_geom_torsion_atom_site_label_1
_geom_torsion_atom_site_label_2
_geom_torsion_atom_site_label_3
_geom_torsion_atom_site_label_4
_geom_torsion_site_symmetry_1
_geom_torsion_site_symmetry_2
_geom_torsion_site_symmetry_3
_geom_torsion_site_symmetry_4
_geom_torsion
_geom_torsion_publ_flag
N1 C2 C3 C8 . . . . 178.3(2) ?
S1 C2 C3 C8 . . . . -0.7(2) ?
N1 C2 C3 C9 . . . . -2.1(4) ?
S1 C2 C3 C9 . . . . 178.95(17) ?
C8 C4 C5 C6 . . . . -43.4(3) ?
C4 C5 C6 C7 . . . . 52.8(3) ?
C8 C1 C7 O1 . . . . -172.2(2) ?
S1 C1 C7 O1 . . . . 6.4(3) ?
C8 C1 C7 C6 . . . . 8.3(3) ?
S1 C1 C7 C6 . . . . -173.14(17) ?
C5 C6 C7 O1 . . . . 146.5(2) ?
C5 C6 C7 C1 . . . . -33.9(3) ?
C7 C1 C8 C3 . . . . 178.76(19) ?
S1 C1 C8 C3 . . . . 0.1(2) ?
C7 C1 C8 C4 . . . . 0.0(3) ?
S1 C1 C8 C4 . . . . -178.70(14) ?
C2 C3 C8 C1 . . . . 0.4(3) ?
C9 C3 C8 C1 . . . . -179.2(2) ?
C2 C3 C8 C4 . . . . 179.08(18) ?
C9 C3 C8 C4 . . . . -0.5(3) ?
C5 C4 C8 C1 . . . . 17.3(3) ?
C5 C4 C8 C3 . . . . -161.3(2) ?
C2 C3 C9 N2 . . . . 4E1(2) ?
C8 C3 C9 N2 . . . . -14E1(2) ?
N1 C2 S1 C1 . . . . -178.50(18) ?
C3 C2 S1 C1 . . . . 0.57(16) ?
C8 C1 S1 C2 . . . . -0.37(17) ?
C7 C1 S1 C2 . . . . -179.11(18) ?

loop_
_cod_related_entry_id
_cod_related_entry_database
_cod_related_entry_code
1 ChemSpider 12951404
